data_2007283
loop_
_publ_author_name
'Aliya K. Nurtaeva'
'Gary Hu '
'Elizabeth M. Holt'

_publ_section_title
;
 Tetraethylammonium Dicopper(I) Triiodide and (18-Crown-6)potassium
 Dicopper(I) Triiodide
;
_journal_issue 5
_journal_name_full 'Acta Crystallographica Section C'
_journal_page_first 597
_journal_page_last 600
_journal_paper_doi 10.1107/S0108270197017496
_journal_volume 54
_journal_year 1998
_chemical_formula_iupac '[K1 (C12 H24 O6)][Cu2 I3]'
_chemical_formula_moiety '[(C12 H24 O6) K1][Cu2 I3]'
_chemical_formula_sum 'C12 H24 Cu2 I3 K O6'
_chemical_formula_weight 811.9
_chemical_name_systematic ' Potassium 18-Crown-6  Dicopper Triiodide'
_space_group_IT_number 14
_symmetry_cell_setting monoclinic
_symmetry_space_group_name_Hall '-P 2ybc'
_symmetry_space_group_name_H-M 'P 1 21/c 1'
_cell_angle_alpha 90.0
_cell_angle_beta 97.14(4)
_cell_angle_gamma 90.0
_cell_formula_units_Z 4
_cell_length_a 15.440(7)
_cell_length_b 17.635(6)
_cell_length_c 8.422(3)
_cell_measurement_reflns_used 69
_cell_measurement_temperature 301
_cell_measurement_theta_max 12.458
_cell_measurement_theta_min 4.127
_cell_volume 2275.4(15)
_computing_cell_refinement XSCANS
_computing_data_collection 'XSCANS (Siemens, 1991)'
_computing_data_reduction XSCANS
_computing_molecular_graphics 'XP (Siemens, 1990)'
_computing_structure_refinement 'SHELXL93 (Sheldrick, 1993)'
_computing_structure_solution 'SHELXS86 (Sheldrick, 1990)'
_diffrn_ambient_temperature 298
_diffrn_measurement_device_type 'Syntex P4 four-circle'
_diffrn_measurement_method \q/2\q
_diffrn_radiation_monochromator 'highly oriented graphite crystal'
_diffrn_radiation_source 'fine-focus sealed tube'
_diffrn_radiation_type 'Mo K\a'
_diffrn_radiation_wavelength 0.71073
_diffrn_reflns_av_R_equivalents 0.0717
_diffrn_reflns_limit_h_max 21
_diffrn_reflns_limit_h_min -21
_diffrn_reflns_limit_k_max 1
_diffrn_reflns_limit_k_min -24
_diffrn_reflns_limit_l_max 11
_diffrn_reflns_limit_l_min -1
_diffrn_reflns_number 8310
_diffrn_reflns_theta_max 30
_diffrn_reflns_theta_min 1.76
_diffrn_standards_decay_% 0.0001
_diffrn_standards_interval_count 97
_diffrn_standards_number 3
_exptl_absorpt_coefficient_mu 6.144
_exptl_absorpt_correction_T_max 0.541
_exptl_absorpt_correction_T_min 0.294
_exptl_absorpt_correction_type '\y scan (Sheldrick, 1990)'
_exptl_crystal_colour colourless
_exptl_crystal_density_diffrn 2.368
_exptl_crystal_density_method 'not measured'
_exptl_crystal_description rod
_exptl_crystal_F_000 1520
_exptl_crystal_size_max 0.2
_exptl_crystal_size_mid 0.15
_exptl_crystal_size_min 0.1
_refine_diff_density_max 2.819
_refine_diff_density_min -3.230
_refine_ls_extinction_method none
_refine_ls_goodness_of_fit_ref 0.892
_refine_ls_hydrogen_treatment constr
_refine_ls_matrix_type full
_refine_ls_number_parameters 363
_refine_ls_number_reflns 6620
_refine_ls_R_factor_gt 0.086
_refine_ls_shift/su_max 0.001
_refine_ls_structure_factor_coef Fsqd
_refine_ls_weighting_details 'w = 1/[\s^2^(Fo^2^)+(0.05P)^2^] where  P = (Fo^2^+2Fc^2^)/3'
_refine_ls_weighting_scheme calc
_refine_ls_wR_factor_ref 0.218
_reflns_number_gt 6611
_reflns_number_total 6620
_reflns_threshold_expression F>2.0\s(F)
_cod_data_source_file sx1046.cif
_cod_data_source_block II
_cod_depositor_comments
;
The following automatic conversions were performed:

'_refine_ls_weighting_scheme' value 'calc w =
1/[\s^2^(Fo^2^)+(0.05P)^2^] where P = (Fo^2^+2Fc^2^)/3' was changed
to 'calc'. New tag '_refine_ls_weighting_details' was created. The
value of the new tag was set to 'w = 1/[\s^2^(Fo^2^)+(0.05P)^2^]
where P = (Fo^2^+2Fc^2^)/3'.

Automatic conversion script
Id: cif_fix_values 3143 2015-03-26 13:38:13Z robertas 
;
_cod_original_cell_volume 2275.(2)
_cod_original_sg_symbol_H-M 'P 21/c'
_cod_original_formula_sum 'C12 H24 O6 K1 Cu2 I3'
_cod_database_code 2007283

loop_
_symmetry_equiv_pos_as_xyz
x,y,z
-x,-y,-z
-x,1/2+y,1/2-z
x,1/2-y,1/2+z

loop_
_atom_site_label
_atom_site_fract_x
_atom_site_fract_y
_atom_site_fract_z
_atom_site_U_iso_or_equiv
_atom_site_adp_type
_atom_site_calc_flag
_atom_site_calc_attached_atom
I(1) .72960(10) .58010(10) 1.07410(10) .065 Uani d .
I(2) .61680(10) .79600(10) 1.14400(10) .050 Uani d .
I(3) .85880(10) .79010(10) .97450(10) .046 Uani d .
Cu(1) .7730(2) .71520(10) 1.1988(3) .083 Uani d .
Cu(2) .6993(2) .71010(10) .9217(3) .090 Uani d .
K(1) .7631(2) .4078(2) .9071(4) .050 Uani d .
O(1) .9242(13) .3482(11) 1.012(3) .053 Uani d .
C(2) .932(3) .336(3) 1.196(5) .085 Uani d .
H(2A) .9724 .2949 1.2190 .080 Uiso calc R
H(2B) .9603 .3808 1.2401 .080 Uiso calc R
C(3) .871(3) .324(3) 1.271(5) .071 Uani d .
H(3A) .8821 .2758 1.3204 .080 Uiso calc R
H(3B) .8761 .3608 1.3562 .080 Uiso calc R
O(4) .797(2) .3237(13) 1.196(3) .066 Uani d .
C(5) .718(3) .291(2) 1.242(5) .078 Uani d .
H(5A) .7297 .2392 1.2201 .080 Uiso calc R
H(5B) .7178 .2952 1.3558 .080 Uiso calc R
C(6) .647(6) .295(5) 1.150(10) .170 Uani d .
H(6A) .6170 .2483 1.1300 .080 Uiso calc R
H(6B) .6177 .3244 1.2230 .080 Uiso calc R
O(7) .623(3) .336(2) 1.035(4) .126 Uani d .
C(8) .551(2) .374(2) 1.010(4) .064 Uani d .
H(8A) .5063 .3451 1.0503 .080 Uiso calc R
H(8B) .5586 .4216 1.0660 .080 Uiso calc R
C(9) .5318(15) .3875(12) .817(2) .088 Uani d .
H(9A) .5207 .3391 .7664 .80 Uiso calc R
H(9B) .4804 .4181 .7932 .80 Uiso calc R
O(10) .597(2) .4246(13) .756(3) .088 Uani d .
C(11) .576(4) .430(2) .589(6) .089 Uani d .
H(11A) .5717 .3836 .5300 .080 Uiso calc R
H(11B) .5207 .4564 .5786 .080 Uiso calc R
C(12) .648(2) .484(2) .551(5) .068 Uani d .
H(12A) .6384 .5045 .4446 .080 Uiso calc R
H(12B) .6518 .5252 .6251 .080 Uiso calc R
O(13) .728(2) .4420(12) .575(3) .068 Uani d .
C(14) .791(7) .483(6) .560(10) .212 Uani d .
H(14A) .7971 .4629 .4585 .080 Uiso calc R
H(14B) .7614 .5307 .5512 .080 Uiso calc R
C(15) .894(3) .489(2) .628(5) .077 Uani d .
H(15A) .9401 .4927 .5603 .080 Uiso calc R
H(15B) .8956 .5346 .6911 .080 Uiso calc R
O(16) .898(2) .4361(12) .745(3) .073 Uani d .
C(17) .970(3) .395(3) .782(5) .093 Uani d .
H(17A) .9686 .3454 .7346 .080 Uiso calc R
H(17B) 1.0188 .4202 .7430 80 Uiso calc R
C(18) .9956(14) .3852(11) .9550(2) .077 Uani d .
H(18A) 1.0093 .4315 1.0128 .080 Uiso calc R
H(18B) 1.0455 .3523 .9675 .080 Uiso calc R
O(1') .903(2) .3350(10) 1.120(2) .082 Uani d .
C(2') .856(3) .282(3) 1.226(6) .091 Uani d .
H(2'A) .8630 .2320 1.1824 .080 Uiso calc R
H(2'B) .8914 .2825 1.3282 .080 Uiso calc R
C(3') .785(3) .285(2) 1.252(5) .070 Uani d .
H(3'A) .7631 .2339 1.2453 .080 Uiso calc R
H(3'B) .7871 .2999 1.3617 .080 Uiso calc R
O(4') .728(2) .327(2) 1.176(3) .075 Uani d .
C(5') .643(4) .321(3) 1.206(7) .099 Uani d .
H(5'A) .6332 .2679 1.2177 .080 Uiso calc R
H(5'B) .6324 .3448 1.3041 .080 Uiso calc R
C(6') .592(3) .338(3) 1.100(5) .080 Uani d .
H(6'A) .5445 .3031 1.0990 .080 Uiso calc R
H(6'B) .5721 .3850 1.1402 .080 Uiso calc R
O(7') .599(2) .350(2) .918(4) .077 Uani d .
C(9') .569(4) .393(4) .625(8) .129 Uani d .
H(9'A) .5272 .4251 .5629 .080 Uiso calc R
H(9'B) .5708 .3451 .5729 .080 Uiso calc R
O(10') .640(2) .435(2) .645(3) .076 Uani d .
C(11') .677(3) .456(2) .498(5) .071 Uani d .
H(11C) .6884 .4104 .4405 .080 Uiso calc R
H(11D) .6342 .4848 .4329 .080 Uiso calc R
C(12') .764(3) .498(3) .5390(7) .078 Uani d .
H(12C) .7810 .5165 .4402 .080 Uiso calc R
H(12D) .7559 .5398 .6069 .080 Uiso calc R
O(13') .822(2) .452(2) .604(3) .083 Uani d .
C(14') .899(6) .461(5) .577(10) .189 Uani d .
H(14C) .9083 .4376 .4784 .080 Uiso calc R
H(14D) .9080 .5149 .5665 .080 Uiso calc R
C(15') .955(3) .434(2) .707(4) .067 Uani d .
H(15C) .9674 .3826 .6774 .080 Uiso calc R
H(15D) 1.0078 .4619 .7046 .080 Uiso calc R
O(16') .937(2) .4290(10) .883(3) .066 Uani d .
C(18') .970(3) .376(2) 1.126(5) .075 Uani d .
H(18C) 1.0160 .3458 1.1810 .080 Uiso calc R
H(18D) .9679 .4237 1.1810 .080 Uiso calc R

loop_
_atom_site_aniso_label
_atom_site_aniso_U_11
_atom_site_aniso_U_22
_atom_site_aniso_U_33
_atom_site_aniso_U_12
_atom_site_aniso_U_13
_atom_site_aniso_U_23
I(1) .0984(10) .0349(5) .0589(7) -.0009(5) .0040(6) -.0019(5)
I(2) .0525(6) .0595(6) .0369(5) .0101(5) .0033(4) .0001(4)
I(3) .0524(6) .0510(5) .0350(5) -.0044(5) .0024(4) .0008(4)
Cu(1) .117(2) .0771(15) .0492(12) .0064(14) -.0194(13) -.0041(11)
Cu(2) .129(3) .085(2) .0485(13) -.015(2) -.0228(14) .0089(11)
K(1) .060(2) .044(2) .047(2) -.0010(15) .012(2) .0001(13)
O(1) .038(12) .061(13) .058(13) -.005(10) .000(11) -.005(11)
C(2) .09(3) .09(3) .09(4) .00(3) .01(3) .00(3)
C(3) .07(3) .07(2) .07(3) .00(2) .01(2) .00(2)
O(4) .08(2) .060(15) .06(2) -.02(2) .04(2) .010(12)
C(5) .08(3) .08(3) .08(3) .00(3) .01(3) .00(2)
C(6) .17(10) .17(8) .17(8) .00(6) .02(7) .00(6)
O(7) .23(6) .10(3) .05(2) .01(3) .06(3) -.02(2)
C(8) .06(2) .06(2) .06(2) .00(2) .01(2) .00(2)
C(9) .09(2) .088(14) .09(2) .000(13) .011(13) .000(12)
O(10) .14(3) .051(14) .08(2) .02(2) .01(2) .000(14)
C(11) .09(4) .09(3) .09(4) .00(3) .01(3) .00(3)
C(12) .07(3) .07(2) .07(3) .00(2) .01(2) .00(2)
O(13) .09(2) .053(13) .058(15) -.042(14) -.013(14) .019(11)
C(14) .21(10) .21(11) .21(11) .00(10) .03(9) .00(9)
C(15) .08(3) .08(3) .08(3) .00(2) .01(3) .00(2)
O(16) .07(2) .050(13) .10(2) -.019(13) .023(17) .013(14)
C(17) .09(4) .09(3) .09(4) .00(3) .01(3) .00(3)
C(18) .077(14) .077(12) .077(14) .000(11) .010(11) .000(10)
O(1') .17(3) .056(14) .023(12) .03(2) .02(2) -.001(10)
C(2') .09(4) .09(3) .09(4) .00(3) .01(3) .00(3)
C(3') .070(3) .07(3) .07(3) .00(2) .01(2) .00(2)
O(4') .10(2) .07(2) .07(2) -.03(2) .04(2) -.015(14)
C(5') .10(5) .10(4) .10(4) .00(3) .01(3) .00(3)
C(6') .08(3) .08(3) .08(3) .00(3) .01(3) .00(3)
O(7') .06(17) .08(2) .10(2) -.004(14) .04(2) -.03(2)
C(9') .13(6) .13(5) .13(5) .00(4) .02(5) .00(4)
O(10') .08(2) .08(2) .08(2) .00(2) .03(2) -.006(15)
C(11') .07(3) .07(3) .07(3) .00(2) .01(2) .00(2)
C(12') .08(3) .08(3) .08(3) .00(3) .01(3) .00(3)
O(13') .11(3) .07(2) .07(2) .05(2) .02(2) .015(15)
C(14') .19(10) .19(8) .19(8) .00(7) .02(7) .00(7)
C(15') .07(3) .07(2) .07(3) .00(2) .01(2) .00(2)
O(16') .06(2) .047(12) .09(2) .025(11) .006(14) -.001(12)
C(18') .07(3) .07(2) .07(3) .00(2) .01(2) .00(2)

loop_
_atom_type_symbol
_atom_type_scat_dispersion_real
_atom_type_scat_dispersion_imag
_atom_type_scat_source
C 0.002 0.002 'International Tables Vol C Tables 4.2.6.8 and 6.1.1.4'
H 0.0 0.0 'International Tables Vol C Tables 4.2.6.8 and 6.1.1.4'
K 0.179 0.250 'International Tables Vol C Tables 4.2.6.8 and 6.1.1.4'
Cu 0.263 1.266 'International Tables Vol C Tables 4.2.6.8 and 6.1.1.4'
I -0.726 1.812 'International Tables Vol C Tables 4.2.6.8 and 6.1.1.4'
O 0.008 0.006 'International Tables Vol C Tables 4.2.6.8 and 6.1.1.4'

loop_
_geom_angle_atom_site_label_1
_geom_angle_atom_site_label_2
_geom_angle_atom_site_label_3
_geom_angle_site_symmetry_3
_geom_angle
_geom_angle_publ_flag
Cu(1) I(3) Cu(1) 4_564 111.59(10) no
Cu(1) I(3) Cu(2) 4_564 59.33(9) no
Cu(1) I(3) Cu(2) . 52.30(7) no
Cu(2) I(2) Cu(1) 4_565 59.89(9) no
Cu(2) I(2) Cu(2) 4_565 111.93(11) no
Cu(1) I(2) Cu(2) . 52.08(7) no
Cu(2) I(1) Cu(1) . 55.50(8) no
I(3) Cu(1) I(1) 4_565 114.03(9) no
I(3) Cu(1) I(3) 4_565 113.81(11) no
I(1) Cu(1) I(3) . 106.05(9) no
I(3) Cu(1) I(2) 4_565 120.96(10) no
I(1) Cu(1) I(2) . 102.83(10) no
I(3) Cu(1) I(2) . 96.91(8) no
I(2) Cu(2) I(1) 4_564 116.85(10) no
I(2) Cu(2) I(3) 4_564 119.80(11) no
I(1) Cu(2) I(3) . 105.03(11) no
I(2) Cu(2) I(2) 4_564 114.78(12) no
I(1) Cu(2) I(2) . 102.14(9) no
I(3) Cu(2) I(2) . 94.81(8) no
C(18) O(1) C(2) . 116(2) no
C(3) C(2) O(1) . 125(4) no
C(2) C(3) O(4) . 118(4) no
C(3) O(4) C(5) . 129(3) no
C(6) C(5) O(4) . 120(6) no
O(7) C(6) C(5) . 133(9) no
C(6) O(7) C(8) . 127(6) no
O(7) C(8) C(9) . 107(3) no
O(10) C(9) C(8) . 113(2) no
C(9) O(10) C(11) . 109(3) no
O(10) C(11) C(12) . 100(4) no
O(13) C(12) C(11) . 107(3) no
C(14) O(13) C(12) . 112(5) no
O(13) C(14) C(15) . 140(8) no
O(16) C(15) C(14) . 99(5) no
C(17) O(16) C(15) . 120(4) no
O(16) C(17) C(18) . 114(4) no
O(1) C(18) C(17) . 106(3) no
C(18') O(1') C(2') . 141(4) no
C(3') C(2') O(1') . 128(4) no
C(2') C(3') O(4') . 124(5) no
C(3') O(4') C(5') . 119(4) no
C(6') C(5') O(4') . 115(5) no
C(5') C(6') O(7') . 132(5) no
C(9) O(7') C(6') . 121(2) no
O(7') C(9) C(9') . 106(3) no
O(10') C(9') C(9) . 106(4) no
C(9') O(10') C(11') . 116(4) no
O(10') C(11') C(12') . 111(4) no
O(13') C(12') C(11') . 110(4) no
C(14') O(13') C(12') . 118(5) no
O(13') C(14') C(15') . 109(7) no
C(14') C(15') O(16') . 127(5) no
C(18) O(16') C(15') . 106(2) no
O(16') C(18) C(18') . 105(2) no
O(1') C(18') C(18) . 109(3) no

loop_
_geom_bond_atom_site_label_1
_geom_bond_atom_site_label_2
_geom_bond_site_symmetry_1
_geom_bond_site_symmetry_2
_geom_bond_distance
_geom_bond_publ_flag
I(3) Cu(1) . 4_564 2.528(3) yes
I(3) Cu(1) . . 2.773(3) yes
I(3) Cu(2) . . 2.824(3) yes
I(2) Cu(2) . 4_565 2.523(3) yes
I(2) Cu(1) . . 2.789(3) yes
I(2) Cu(2) . . 2.831(3) yes
I(1) Cu(2) . . 2.641(3) yes
I(1) Cu(1) . . 2.657(3) yes
I(1) K(1) . . 3.414(3) yes
Cu(1) Cu(2) . . 2.467(3) yes
Cu(1) I(3) . 4_565 2.528(3) yes
Cu(1) Cu(2) . 4_565 2.661(4) yes
Cu(2) I(2) . 4_564 2.523(3) yes
Cu(2) Cu(1) . 4_564 2.661(4) yes
K(1) O(1) . . 2.74(2) no
K(1) O(1') . . 2.93(3) no
K(1) O(4) . . 2.84(2) no
K(1) O(4') . . 2.78(3) no
K(1) O(7) . . 2.82(4) no
K(1) O(7') . . 2.74(2) no
K(1) O(10) . . 2.73(3) no
K(1) O(10') . . 2.77(3) no
K(1) O(13) . . 2.84(2) no
K(1) O(13') . . 2.92(3) no
K(1) O(16) . . 2.68(3) no
K(1) O(16') . . 2.74(2) no
O(1) C(18) . . 1.42(3) no
O(1) C(2) . . 1.55(5) no
C(2) C(3) . . 1.21(5) no
C(3) O(4) . . 1.24(5) no
O(4) C(5) . . 1.44(5) no
C(5) C(6) . . 1.26(9) no
C(6) O(7) . . 1.23(8) no
O(7) C(8) . . 1.29(5) no
C(8) C(9) . . 1.63(4) no
C(9) O(10) . . 1.36(3) no
O(10) C(11) . . 1.41(5) no
C(11) C(12) . . 1.53(6) no
C(12) O(13) . . 1.44(4) no
O(13) C(14) . . 1.22(11) no
C(14) C(15) . . 1.63(11) no
C(15) O(16) . . 1.36(5) no
O(16) C(17) . . 1.33(5) no
C(17) C(18) . . 1.47(5) no
O(1') C(18') . . 1.25(5) no
O(1') C(2') . . 1.55(5) no
C(2') C(3') . . 1.15(5) no
C(3') O(4') . . 1.27(5) no
O(4') C(5') . . 1.37(7) no
C(5') C(6') . . 1.15(7) no
C(6') O(7') . . 1.56(5) no
O(7') C(9) . . 1.43(3) no
C(9) C(9') . . 1.79(6) no
C(9') O(10') . . 1.31(6) no
O(10') C(11') . . 1.47(4) no
C(11') C(12') . . 1.54(6) no
C(12') O(13') . . 1.27(4) no
O(13') C(14') . . 1.24(9) no
C(14') C(15') . . 1.40(8) no
C(15') O(16') . . 1.54(4) no
O(16') C(18) . . 1.29(3) no
C(18) C(18') . . 1.55(4) no
